data_7049788
loop_
_publ_author_name
'Bawari, Deependra'
'Negi, Chandrakala'
'Porwal, Vishal Kumar'
'Ravi, Satyam'
'Shamasundar, K. R.'
'Singh, Sanjay'

_publ_section_title
;
 Aluminum containing molecular bowls and pyridinophanes: use of pyridine
 modules to access different molecular topologies.
;
_journal_issue 21
_journal_name_full 'Dalton transactions (Cambridge, England : 2003)'
_journal_page_first 7442
_journal_page_last 7450
_journal_paper_doi 10.1039/c8dt05105d
_journal_volume 48
_journal_year 2019
_chemical_formula_moiety 'C23 H47 Al N6 Si4, C3 H7'
_chemical_formula_sum 'C26 H54 Al N6 Si4'
_chemical_formula_weight 590.09
_space_group_crystal_system monoclinic
_space_group_IT_number 14
_space_group_name_Hall '-P 2ybc'
_space_group_name_H-M_alt 'P 1 21/c 1'
_symmetry_space_group_name_Hall '-P 2ybc'
_symmetry_space_group_name_H-M 'P 1 21/c 1'
_atom_sites_solution_hydrogens mixed
_atom_sites_solution_primary dual
_audit_creation_date 2017-12-27
_audit_creation_method
;
Olex2 1.2
(compiled 2017.08.10 svn.r3458 for OlexSys, GUI svn.r5381)
;
_audit_update_record
;
2018-03-13 deposited with the CCDC.    2019-04-23 downloaded from the CCDC.
;
_cell_angle_alpha 90
_cell_angle_beta 94.202(4)
_cell_angle_gamma 90
_cell_formula_units_Z 4
_cell_length_a 12.1076(8)
_cell_length_b 11.8845(8)
_cell_length_c 24.8155(18)
_cell_measurement_reflns_used 8375
_cell_measurement_temperature 100.0(2)
_cell_measurement_theta_max 27.5
_cell_measurement_theta_min 3.0
_cell_volume 3561.2(4)
_computing_cell_refinement
;
CrystalClear-SM Expert 2.0 r15 (Rigaku, 2011)
;
_computing_data_collection
;
CrystalClear-SM Expert 2.0 r15 (Rigaku, 2011)
;
_computing_data_reduction
;
CrystalClear-SM Expert 2.0 r15 (Rigaku, 2011)
;
_computing_molecular_graphics 'Olex2 (Dolomanov et al., 2009)'
_computing_publication_material 'Olex2 (Dolomanov et al., 2009)'
_computing_structure_refinement 'XL (Sheldrick, 2008)'
_computing_structure_solution 'ShelXT (Sheldrick, 2015)'
_diffrn_ambient_temperature 100.0(2)
_diffrn_detector_area_resol_mean 13.6612
_diffrn_measured_fraction_theta_full 0.990
_diffrn_measured_fraction_theta_max 0.991
_diffrn_measurement_device_type 'XtaLAB Mini (ROW)'
_diffrn_measurement_method 'profile data from \w-scans'
_diffrn_radiation_type MoK\a
_diffrn_radiation_wavelength 0.71075
_diffrn_reflns_av_R_equivalents 0.0700
_diffrn_reflns_av_unetI/netI 0.0469
_diffrn_reflns_Laue_measured_fraction_full 0.990
_diffrn_reflns_Laue_measured_fraction_max 0.991
_diffrn_reflns_limit_h_max 15
_diffrn_reflns_limit_h_min -15
_diffrn_reflns_limit_k_max 15
_diffrn_reflns_limit_k_min -15
_diffrn_reflns_limit_l_max 32
_diffrn_reflns_limit_l_min -32
_diffrn_reflns_number 37445
_diffrn_reflns_point_group_measured_fraction_full 0.990
_diffrn_reflns_point_group_measured_fraction_max 0.991
_diffrn_reflns_theta_full 25.000
_diffrn_reflns_theta_max 27.514
_diffrn_reflns_theta_min 2.983
_diffrn_source 'Sealed Tube'
_exptl_absorpt_coefficient_mu 0.216
_exptl_absorpt_correction_T_max 1.000
_exptl_absorpt_correction_T_min 0.806
_exptl_absorpt_correction_type multi-scan
_exptl_absorpt_process_details 'Blessing 1995'
_exptl_crystal_colour 'clear light colourless'
_exptl_crystal_colour_lustre clear
_exptl_crystal_colour_modifier light
_exptl_crystal_colour_primary colourless
_exptl_crystal_density_diffrn 1.101
_exptl_crystal_description block
_exptl_crystal_F_000 1284
_exptl_crystal_size_max 0.3
_exptl_crystal_size_mid 0.2
_exptl_crystal_size_min 0.2
_refine_diff_density_max 0.612
_refine_diff_density_min -0.607
_refine_diff_density_rms 0.076
_refine_ls_extinction_method none
_refine_ls_goodness_of_fit_ref 1.098
_refine_ls_hydrogen_treatment mixed
_refine_ls_matrix_type full
_refine_ls_number_parameters 356
_refine_ls_number_reflns 8103
_refine_ls_number_restraints 0
_refine_ls_restrained_S_all 1.098
_refine_ls_R_factor_all 0.0687
_refine_ls_R_factor_gt 0.0554
_refine_ls_shift/su_max 0.003
_refine_ls_shift/su_mean 0.000
_refine_ls_structure_factor_coef Fsqd
_refine_ls_weighting_details
;
 w=1/[\s^2^(Fo^2^)+(0.0753P)^2^+1.5406P]
 where P=(Fo^2^+2Fc^2^)/3
;
_refine_ls_weighting_scheme calc
_refine_ls_wR_factor_gt 0.1370
_refine_ls_wR_factor_ref 0.1491
_reflns_Friedel_coverage 0.000
_reflns_number_gt 6651
_reflns_number_total 8103
_reflns_threshold_expression 'I > 2\s(I)'
_cod_data_source_file c8dt05105d2.cif
_cod_data_source_block compound2
_cod_depositor_comments 'Adding full bibliography for 7049785--7049788.cif.'
_cod_database_code 7049788
_shelxl_version_number 2013-2
_shelx_space_group_comment
;
The symmetry employed for this shelxl refinement is uniquely defined
by the following loop, which should always be used as a source of
symmetry information in preference to the above space-group names.
They are only intended as comments.
;
_shelx_estimated_absorpt_t_max 0.958
_shelx_estimated_absorpt_t_min 0.938
_olex2_refinement_description
;
1. Fixed Uiso
 At 1.2 times of:
  All C(H) groups, All C(H,H) groups
 At 1.5 times of:
  All C(H,H,H) groups
2.a Secondary CH2 refined with riding coordinates:
 C24(H24A,H24B), C25(H25A,H25B)
2.b Aromatic/amide H refined with riding coordinates:
 C6(H6A), C7(H7), C8(H8), C17(H17), C18(H18), C19(H19)
2.c Idealised Me refined as rotating group:
 C1(H1A,H1B,H1C), C2(H2A,H2B,H2C), C3(H3A,H3B,H3C), C4(H4A,H4B,H4C), C10(H10A,
 H10B,H10C), C11(H11A,H11B,H11C), C12(H12A,H12B,H12C), C13(H13A,H13B,H13C),
 C14(H14A,H14B,H14C), C15(H15A,H15B,H15C), C21(H21A,H21B,H21C), C22(H22A,H22B,
 H22C), C23(H23A,H23B,H23C), C26(H26A,H26B,H26C)
;
_olex2_submission_special_instructions 'No special instructions were received'

loop_
_space_group_symop_operation_xyz
'x, y, z'
'-x, y+1/2, -z+1/2'
'-x, -y, -z'
'x, -y-1/2, z-1/2'

loop_
_atom_site_label
_atom_site_type_symbol
_atom_site_fract_x
_atom_site_fract_y
_atom_site_fract_z
_atom_site_U_iso_or_equiv
_atom_site_adp_type
_atom_site_occupancy
_atom_site_site_symmetry_order
_atom_site_calc_flag
_atom_site_refinement_flags_posn
Si1 Si 0.86522(5) 0.31601(5) 0.60139(2) 0.02103(14) Uani 1 1 d .
Si2 Si 0.54604(5) 0.89018(5) 0.61183(2) 0.02143(14) Uani 1 1 d .
Si3 Si 0.44156(5) 0.39144(5) 0.62661(2) 0.02191(14) Uani 1 1 d .
Si4 Si 0.94280(5) 0.21664(5) 0.82787(2) 0.02609(15) Uani 1 1 d .
Al1 Al 0.70049(5) 0.47551(5) 0.68033(2) 0.01733(14) Uani 1 1 d .
N1 N 0.79637(13) 0.43155(14) 0.62553(7) 0.0190(3) Uani 1 1 d .
N2 N 0.69708(14) 0.58973(14) 0.61805(7) 0.0191(3) Uani 1 1 d .
N3 N 0.59675(15) 0.75443(15) 0.62620(8) 0.0227(4) Uani 1 1 d .
H3 H 0.584(2) 0.726(2) 0.6534(11) 0.025(7) Uiso 1 1 d .
N4 N 0.55919(13) 0.40145(14) 0.67096(7) 0.0193(3) Uani 1 1 d .
N5 N 0.69617(13) 0.33322(14) 0.72678(7) 0.0189(3) Uani 1 1 d .
N6 N 0.84774(14) 0.29539(16) 0.78666(7) 0.0221(4) Uani 1 1 d .
H6 H 0.872(2) 0.348(2) 0.7741(10) 0.024(7) Uiso 1 1 d .
C1 C 0.73841(17) 0.58114(18) 0.74028(9) 0.0233(4) Uani 1 1 d .
H1A H 0.8149 0.5679 0.7547 0.035 Uiso 1 1 calc GR
H1B H 0.6881 0.5693 0.7690 0.035 Uiso 1 1 calc GR
H1C H 0.7311 0.6586 0.7270 0.035 Uiso 1 1 calc GR
C2 C 0.7857(2) 0.2590(2) 0.53993(9) 0.0321(5) Uani 1 1 d .
H2A H 0.7138 0.2310 0.5498 0.048 Uiso 1 1 calc GR
H2B H 0.8274 0.1972 0.5249 0.048 Uiso 1 1 calc GR
H2C H 0.7743 0.3188 0.5129 0.048 Uiso 1 1 calc GR
C3 C 1.00804(19) 0.3525(2) 0.58332(11) 0.0369(6) Uani 1 1 d .
H3A H 1.0036 0.3977 0.5502 0.055 Uiso 1 1 calc GR
H3B H 1.0495 0.2833 0.5775 0.055 Uiso 1 1 calc GR
H3C H 1.0459 0.3957 0.6128 0.055 Uiso 1 1 calc GR
C4 C 0.8790(2) 0.2060(2) 0.65428(10) 0.0348(5) Uani 1 1 d .
H4A H 0.9246 0.2345 0.6856 0.052 Uiso 1 1 calc GR
H4B H 0.9142 0.1392 0.6399 0.052 Uiso 1 1 calc GR
H4C H 0.8054 0.1859 0.6653 0.052 Uiso 1 1 calc GR
C5 C 0.77195(16) 0.52373(16) 0.59386(8) 0.0189(4) Uani 1 1 d .
C6 C 0.81191(18) 0.55600(19) 0.54459(9) 0.0249(4) Uani 1 1 d .
H6A H 0.8620 0.5098 0.5269 0.030 Uiso 1 1 calc R
C7 C 0.77571(19) 0.6574(2) 0.52281(9) 0.0283(5) Uani 1 1 d .
H7 H 0.8005 0.6804 0.4891 0.034 Uiso 1 1 calc R
C8 C 0.70431(18) 0.72672(19) 0.54869(9) 0.0252(4) Uani 1 1 d .
H8 H 0.6818 0.7972 0.5335 0.030 Uiso 1 1 calc R
C9 C 0.66614(16) 0.69075(17) 0.59763(8) 0.0200(4) Uani 1 1 d .
C10 C 0.6630(2) 0.9892(2) 0.60598(13) 0.0413(6) Uani 1 1 d .
H10A H 0.7176 0.9787 0.6367 0.062 Uiso 1 1 calc GR
H10B H 0.6353 1.0667 0.6059 0.062 Uiso 1 1 calc GR
H10C H 0.6978 0.9747 0.5722 0.062 Uiso 1 1 calc GR
C11 C 0.4518(2) 0.8891(2) 0.54944(10) 0.0394(6) Uani 1 1 d .
H11A H 0.4936 0.8690 0.5185 0.059 Uiso 1 1 calc GR
H11B H 0.4191 0.9640 0.5437 0.059 Uiso 1 1 calc GR
H11C H 0.3928 0.8338 0.5532 0.059 Uiso 1 1 calc GR
C12 C 0.4670(2) 0.9282(2) 0.67013(10) 0.0361(6) Uani 1 1 d .
H12A H 0.4039 0.8771 0.6719 0.054 Uiso 1 1 calc GR
H12B H 0.4400 1.0057 0.6659 0.054 Uiso 1 1 calc GR
H12C H 0.5152 0.9221 0.7035 0.054 Uiso 1 1 calc GR
C13 C 0.4321(2) 0.5175(2) 0.58237(10) 0.0324(5) Uani 1 1 d .
H13A H 0.4272 0.5852 0.6046 0.049 Uiso 1 1 calc GR
H13B H 0.3659 0.5119 0.5573 0.049 Uiso 1 1 calc GR
H13C H 0.4981 0.5219 0.5618 0.049 Uiso 1 1 calc GR
C14 C 0.31199(18) 0.3816(2) 0.66340(11) 0.0327(5) Uani 1 1 d .
H14A H 0.2976 0.3027 0.6719 0.049 Uiso 1 1 calc GR
H14B H 0.2495 0.4118 0.6405 0.049 Uiso 1 1 calc GR
H14C H 0.3212 0.4251 0.6970 0.049 Uiso 1 1 calc GR
C15 C 0.4510(2) 0.2624(2) 0.58437(10) 0.0339(5) Uani 1 1 d .
H15A H 0.5089 0.2726 0.5592 0.051 Uiso 1 1 calc GR
H15B H 0.3798 0.2492 0.5640 0.051 Uiso 1 1 calc GR
H15C H 0.4694 0.1976 0.6078 0.051 Uiso 1 1 calc GR
C16 C 0.58925(16) 0.31680(17) 0.70653(8) 0.0189(4) Uani 1 1 d .
C17 C 0.52904(17) 0.22461(18) 0.72323(9) 0.0231(4) Uani 1 1 d .
H17 H 0.4558 0.2105 0.7084 0.028 Uiso 1 1 calc R
C18 C 0.57939(18) 0.15451(18) 0.76212(9) 0.0244(4) Uani 1 1 d .
H18 H 0.5402 0.0907 0.7737 0.029 Uiso 1 1 calc R
C19 C 0.68538(17) 0.17495(18) 0.78469(9) 0.0233(4) Uani 1 1 d .
H19 H 0.7183 0.1273 0.8121 0.028 Uiso 1 1 calc R
C20 C 0.74289(16) 0.26761(17) 0.76606(8) 0.0203(4) Uani 1 1 d .
C21 C 0.8925(2) 0.1949(2) 0.89634(10) 0.0387(6) Uani 1 1 d .
H21A H 0.8691 0.2672 0.9107 0.058 Uiso 1 1 calc GR
H21B H 0.9523 0.1634 0.9205 0.058 Uiso 1 1 calc GR
H21C H 0.8296 0.1428 0.8938 0.058 Uiso 1 1 calc GR
C22 C 0.9655(2) 0.0779(2) 0.79591(10) 0.0333(5) Uani 1 1 d .
H22A H 0.9866 0.0894 0.7589 0.050 Uiso 1 1 calc GR
H22B H 0.8971 0.0337 0.7951 0.050 Uiso 1 1 calc GR
H22C H 1.0248 0.0376 0.8169 0.050 Uiso 1 1 calc GR
C23 C 1.0692(2) 0.3054(2) 0.83209(11) 0.0387(6) Uani 1 1 d .
H23A H 1.0969 0.3124 0.7961 0.058 Uiso 1 1 calc GR
H23B H 1.1261 0.2704 0.8568 0.058 Uiso 1 1 calc GR
H23C H 1.0513 0.3802 0.8456 0.058 Uiso 1 1 calc GR
C24 C 0.9817(3) 1.0031(3) 0.47044(12) 0.0518(8) Uani 1 1 d .
H24A H 1.0331 0.9576 0.4502 0.062 Uiso 1 1 calc R
H24B H 0.9877 1.0821 0.4584 0.062 Uiso 1 1 calc R
C25 C 0.8637(3) 0.9623(3) 0.45573(14) 0.0568(8) Uani 1 1 d .
H25A H 0.8566 0.8856 0.4706 0.068 Uiso 1 1 calc R
H25B H 0.8125 1.0116 0.4742 0.068 Uiso 1 1 calc R
C26 C 0.8260(6) 0.9589(6) 0.3976(3) 0.124(2) Uani 1 1 d .
H26A H 0.8678 0.9013 0.3794 0.186 Uiso 1 1 calc GR
H26B H 0.8383 1.0325 0.3812 0.186 Uiso 1 1 calc GR
H26C H 0.7469 0.9407 0.3936 0.186 Uiso 1 1 calc GR

loop_
_atom_site_aniso_label
_atom_site_aniso_U_11
_atom_site_aniso_U_22
_atom_site_aniso_U_33
_atom_site_aniso_U_23
_atom_site_aniso_U_13
_atom_site_aniso_U_12
Si1 0.0217(3) 0.0209(3) 0.0208(3) -0.0017(2) 0.0035(2) 0.0017(2)
Si2 0.0245(3) 0.0180(3) 0.0221(3) 0.0014(2) 0.0041(2) 0.0012(2)
Si3 0.0191(3) 0.0209(3) 0.0250(3) -0.0015(2) -0.0038(2) 0.0008(2)
Si4 0.0212(3) 0.0310(3) 0.0253(3) 0.0043(2) -0.0026(2) 0.0029(2)
Al1 0.0168(3) 0.0182(3) 0.0172(3) 0.0002(2) 0.0026(2) -0.0002(2)
N1 0.0195(8) 0.0202(8) 0.0175(8) -0.0003(6) 0.0032(6) 0.0001(6)
N2 0.0196(8) 0.0188(8) 0.0190(8) -0.0001(6) 0.0028(6) -0.0010(6)
N3 0.0282(9) 0.0202(9) 0.0205(9) 0.0024(7) 0.0076(7) 0.0011(7)
N4 0.0168(8) 0.0207(8) 0.0203(8) 0.0001(6) 0.0002(6) 0.0000(6)
N5 0.0179(8) 0.0201(8) 0.0187(8) 0.0006(6) 0.0013(6) 0.0002(6)
N6 0.0189(8) 0.0219(9) 0.0253(9) 0.0048(7) -0.0003(7) -0.0011(7)
C1 0.0234(10) 0.0234(10) 0.0234(10) -0.0004(8) 0.0040(8) -0.0003(8)
C2 0.0403(13) 0.0290(12) 0.0271(12) -0.0072(9) 0.0034(10) -0.0009(10)
C3 0.0258(11) 0.0369(13) 0.0490(15) -0.0065(11) 0.0099(11) 0.0028(10)
C4 0.0503(15) 0.0259(11) 0.0285(12) -0.0009(9) 0.0057(11) 0.0120(10)
C5 0.0173(9) 0.0184(9) 0.0210(10) -0.0006(7) 0.0008(7) -0.0014(7)
C6 0.0249(10) 0.0295(11) 0.0212(10) 0.0022(8) 0.0077(8) 0.0028(8)
C7 0.0286(11) 0.0341(12) 0.0231(11) 0.0068(9) 0.0080(9) 0.0031(9)
C8 0.0270(10) 0.0260(11) 0.0232(10) 0.0052(8) 0.0046(8) 0.0016(9)
C9 0.0202(9) 0.0191(9) 0.0208(10) 0.0000(8) 0.0020(8) -0.0012(7)
C10 0.0366(13) 0.0250(12) 0.0637(18) 0.0044(12) 0.0125(13) -0.0044(10)
C11 0.0422(14) 0.0428(15) 0.0319(13) -0.0024(11) -0.0054(11) 0.0130(11)
C12 0.0543(15) 0.0229(11) 0.0329(13) 0.0011(10) 0.0156(11) 0.0070(10)
C13 0.0308(12) 0.0304(12) 0.0340(12) 0.0050(10) -0.0111(10) -0.0011(9)
C14 0.0180(10) 0.0303(12) 0.0496(15) 0.0000(10) 0.0000(10) 0.0015(9)
C15 0.0385(13) 0.0328(12) 0.0288(12) -0.0091(10) -0.0081(10) 0.0034(10)
C16 0.0180(9) 0.0196(9) 0.0192(9) -0.0013(7) 0.0024(7) 0.0009(7)
C17 0.0178(9) 0.0245(10) 0.0266(11) 0.0012(8) -0.0007(8) -0.0024(8)
C18 0.0264(10) 0.0203(10) 0.0266(11) 0.0027(8) 0.0027(8) -0.0026(8)
C19 0.0236(10) 0.0242(10) 0.0221(10) 0.0052(8) 0.0008(8) 0.0013(8)
C20 0.0211(9) 0.0208(10) 0.0191(9) -0.0003(8) 0.0033(8) 0.0028(8)
C21 0.0414(14) 0.0486(15) 0.0254(12) 0.0061(11) -0.0030(10) 0.0023(12)
C22 0.0279(11) 0.0339(13) 0.0382(13) 0.0065(10) 0.0034(10) 0.0083(10)
C23 0.0254(11) 0.0447(15) 0.0447(15) 0.0045(12) -0.0067(10) -0.0011(10)
C24 0.066(2) 0.0451(16) 0.0435(16) -0.0029(13) 0.0008(14) 0.0216(15)
C25 0.071(2) 0.0487(18) 0.0497(18) -0.0086(14) -0.0025(16) 0.0202(16)
C26 0.133(5) 0.112(4) 0.126(5) 0.000(4) 0.002(4) 0.016(4)

loop_
_atom_type_symbol
_atom_type_description
_atom_type_scat_dispersion_real
_atom_type_scat_dispersion_imag
_atom_type_scat_source
C C 0.0033 0.0016 'International Tables Vol C Tables 4.2.6.8 and 6.1.1.4'
H H 0.0000 0.0000 'International Tables Vol C Tables 4.2.6.8 and 6.1.1.4'
Al Al 0.0645 0.0514 'International Tables Vol C Tables 4.2.6.8 and 6.1.1.4'
N N 0.0061 0.0033 'International Tables Vol C Tables 4.2.6.8 and 6.1.1.4'
Si Si 0.0817 0.0704 'International Tables Vol C Tables 4.2.6.8 and 6.1.1.4'

loop_
_geom_angle_atom_site_label_1
_geom_angle_atom_site_label_2
_geom_angle_atom_site_label_3
_geom_angle
_geom_angle_site_symmetry_1
N1 Si1 C2 109.68(10) .
N1 Si1 C3 112.04(10) .
N1 Si1 C4 109.55(10) .
C3 Si1 C2 108.58(12) .
C4 Si1 C2 109.65(12) .
C4 Si1 C3 107.29(13) .
N3 Si2 C10 109.99(11) .
N3 Si2 C11 110.39(11) .
N3 Si2 C12 105.05(10) .
C11 Si2 C10 111.43(14) .
C12 Si2 C10 110.36(13) .
C12 Si2 C11 109.44(13) .
N4 Si3 C13 109.36(10) .
N4 Si3 C14 111.82(10) .
N4 Si3 C15 109.30(10) .
C13 Si3 C14 108.71(11) .
C13 Si3 C15 109.55(12) .
C15 Si3 C14 108.07(12) .
N6 Si4 C21 111.16(11) .
N6 Si4 C22 109.63(10) .
N6 Si4 C23 103.46(11) .
C22 Si4 C21 109.54(12) .
C23 Si4 C21 110.52(13) .
C23 Si4 C22 112.42(12) .
N1 Al1 N2 68.15(7) .
N1 Al1 N5 102.42(7) .
N1 Al1 C1 125.88(8) .
N1 Al1 C5 34.00(7) .
N1 Al1 C16 110.66(7) .
N2 Al1 C5 34.15(6) .
N2 Al1 C16 137.04(7) .
N4 Al1 N1 111.58(8) .
N4 Al1 N2 104.05(7) .
N4 Al1 N5 68.35(7) .
N4 Al1 C1 122.53(8) .
N4 Al1 C5 111.77(7) .
N4 Al1 C16 34.17(7) .
N5 Al1 N2 165.48(7) .
N5 Al1 C5 135.54(7) .
N5 Al1 C16 34.18(6) .
C1 Al1 N2 97.90(8) .
C1 Al1 N5 96.59(8) .
C1 Al1 C5 115.81(8) .
C1 Al1 C16 113.21(8) .
C16 Al1 C5 130.98(7) .
Si1 N1 Al1 142.07(10) .
C5 N1 Si1 121.62(14) .
C5 N1 Al1 94.15(12) .
C5 N2 Al1 88.50(12) .
C9 N2 Al1 149.56(14) .
C9 N2 C5 121.39(17) .
C9 N3 Si2 128.56(15) .
Si3 N4 Al1 142.00(10) .
C16 N4 Si3 121.61(14) .
C16 N4 Al1 93.80(12) .
C16 N5 Al1 88.49(12) .
C20 N5 Al1 149.55(14) .
C20 N5 C16 121.45(17) .
C20 N6 Si4 129.65(16) .
N1 C5 Al1 51.85(10) .
N1 C5 N2 109.21(17) .
N1 C5 C6 130.30(19) .
N2 C5 Al1 57.36(10) .
N2 C5 C6 120.49(18) .
C6 C5 Al1 177.67(16) .
C7 C6 C5 117.46(19) .
C6 C7 C8 121.9(2) .
C7 C8 C9 118.6(2) .
N2 C9 N3 117.61(18) .
N2 C9 C8 119.96(19) .
N3 C9 C8 122.42(19) .
N4 C16 Al1 52.03(10) .
N4 C16 C17 130.39(19) .
N5 C16 Al1 57.33(10) .
N5 C16 N4 109.36(17) .
N5 C16 C17 120.25(18) .
C17 C16 Al1 177.55(16) .
C18 C17 C16 117.85(19) .
C17 C18 C19 121.7(2) .
C18 C19 C20 118.27(19) .
N5 C20 N6 117.39(18) .
N5 C20 C19 120.27(19) .
N6 C20 C19 122.34(19) .
C24 C24 C25 115.0(4) 3_776
C26 C25 C24 117.2(4) .

loop_
_geom_bond_atom_site_label_1
_geom_bond_atom_site_label_2
_geom_bond_distance
_geom_bond_site_symmetry_2
Si1 N1 1.7357(18) .
Si1 C2 1.870(2) .
Si1 C3 1.869(2) .
Si1 C4 1.852(2) .
Si2 N3 1.7534(19) .
Si2 C10 1.855(3) .
Si2 C11 1.855(3) .
Si2 C12 1.848(2) .
Si3 N4 1.7389(17) .
Si3 C13 1.856(2) .
Si3 C14 1.876(2) .
Si3 C15 1.866(2) .
Si4 N6 1.7533(19) .
Si4 C21 1.865(3) .
Si4 C22 1.858(3) .
Si4 C23 1.855(3) .
Al1 N1 1.9238(17) .
Al1 N2 2.0551(18) .
Al1 N4 1.9228(18) .
Al1 N5 2.0494(18) .
Al1 C1 1.975(2) .
Al1 C5 2.440(2) .
Al1 C16 2.434(2) .
N1 C5 1.368(3) .
N2 C5 1.370(3) .
N2 C9 1.346(3) .
N3 C9 1.367(3) .
N4 C16 1.370(3) .
N5 C16 1.368(2) .
N5 C20 1.341(3) .
N6 C20 1.373(3) .
C5 C6 1.401(3) .
C6 C7 1.379(3) .
C7 C8 1.386(3) .
C8 C9 1.398(3) .
C16 C17 1.396(3) .
C17 C18 1.382(3) .
C18 C19 1.383(3) .
C19 C20 1.400(3) .
C24 C24 1.503(6) 3_776
C24 C25 1.527(5) .
C25 C26 1.483(7) .
